data_4510707
loop_
_publ_author_name
'Wu, Jing-Yun'
'Chao, Tzu-Ching'
'Zhong, Ming-Shiou'

_publ_section_title
;
 Influence of Counteranions on the Structural Modulation of
 Silver--Di(3-pyridylmethyl)amine Coordination Polymers
;
_journal_issue 7
_journal_name_full 'Crystal Growth &amp; Design'
_journal_page_first 2953
_journal_paper_doi 10.1021/cg400363e
_journal_volume 13
_journal_year 2013
_chemical_formula_sum 'C12 H15 Ag N4 O4'
_chemical_formula_weight 387.15
_chemical_name_systematic
;
 ?
;
_space_group_IT_number 14
_symmetry_cell_setting monoclinic
_symmetry_space_group_name_Hall '-P 2ybc'
_symmetry_space_group_name_H-M 'P 1 21/c 1'
_atom_sites_solution_hydrogens geom
_atom_sites_solution_primary direct
_atom_sites_solution_secondary difmap
_audit_creation_method SHELXL-97
_cell_angle_alpha 90.00
_cell_angle_beta 106.807(5)
_cell_angle_gamma 90.00
_cell_formula_units_Z 4
_cell_length_a 10.1561(12)
_cell_length_b 12.9047(16)
_cell_length_c 11.6393(14)
_cell_measurement_temperature 200(2)
_cell_volume 1460.3(3)
_computing_structure_refinement 'SHELXL-97 (Sheldrick, 1997)'
_computing_structure_solution 'SHELXS-97 (Sheldrick, 1990)'
_diffrn_ambient_temperature 200(2)
_diffrn_measured_fraction_theta_full 0.948
_diffrn_measured_fraction_theta_max 0.948
_diffrn_radiation_monochromator graphite
_diffrn_radiation_source 'fine-focus sealed tube'
_diffrn_radiation_type MoK\a
_diffrn_radiation_wavelength 0.71073
_diffrn_reflns_av_R_equivalents 0.0293
_diffrn_reflns_av_sigmaI/netI 0.0314
_diffrn_reflns_limit_h_max 11
_diffrn_reflns_limit_h_min -12
_diffrn_reflns_limit_k_max 15
_diffrn_reflns_limit_k_min -13
_diffrn_reflns_limit_l_max 8
_diffrn_reflns_limit_l_min -13
_diffrn_reflns_number 8710
_diffrn_reflns_theta_full 24.86
_diffrn_reflns_theta_max 24.86
_diffrn_reflns_theta_min 2.09
_exptl_absorpt_coefficient_mu 1.401
_exptl_absorpt_correction_T_max 0.9332
_exptl_absorpt_correction_T_min 0.7480
_exptl_absorpt_correction_type multi-scan
_exptl_crystal_colour colorless
_exptl_crystal_density_diffrn 1.761
_exptl_crystal_density_method 'not measured'
_exptl_crystal_description prism
_exptl_crystal_F_000 776
_exptl_crystal_size_max 0.22
_exptl_crystal_size_mid 0.13
_exptl_crystal_size_min 0.05
_refine_diff_density_max 0.485
_refine_diff_density_min -0.365
_refine_diff_density_rms 0.069
_refine_ls_extinction_method none
_refine_ls_goodness_of_fit_ref 1.042
_refine_ls_hydrogen_treatment constr
_refine_ls_matrix_type full
_refine_ls_number_parameters 190
_refine_ls_number_reflns 2409
_refine_ls_number_restraints 0
_refine_ls_restrained_S_all 1.042
_refine_ls_R_factor_all 0.0356
_refine_ls_R_factor_gt 0.0269
_refine_ls_shift/su_max 0.000
_refine_ls_shift/su_mean 0.000
_refine_ls_structure_factor_coef Fsqd
_refine_ls_weighting_details 'calc w=1/[\s^2^(Fo^2^)+(0.0145P)^2^+1.4530P] where P=(Fo^2^+2Fc^2^)/3'
_refine_ls_weighting_scheme calc
_refine_ls_wR_factor_gt 0.0497
_refine_ls_wR_factor_ref 0.0527
_reflns_number_gt 2086
_reflns_number_total 2409
_reflns_threshold_expression >2sigma(I)
_cod_data_source_file cg400363e_si_002.cif
_cod_data_source_block compound1
_cod_original_sg_symbol_H-M 'P 21/c'
_cod_database_code 4510707

loop_
_symmetry_equiv_pos_as_xyz
'x, y, z'
'-x, y+1/2, -z+1/2'
'-x, -y, -z'
'x, -y-1/2, z-1/2'

loop_
_atom_site_label
_atom_site_type_symbol
_atom_site_fract_x
_atom_site_fract_y
_atom_site_fract_z
_atom_site_U_iso_or_equiv
_atom_site_adp_type
_atom_site_occupancy
_atom_site_symmetry_multiplicity
_atom_site_calc_flag
_atom_site_refinement_flags
Ag1 Ag 0.79262(3) 0.737317(17) 0.69559(2) 0.03184(10) Uani 1 1 d .
O1 O 1.0403(2) 0.70026(17) 0.8197(2) 0.0495(6) Uani 1 1 d .
H102 H 1.1036 0.7452 0.7938 0.059 Uiso 1 1 d R
H103 H 1.0776 0.6783 0.9045 0.059 Uiso 1 1 d R
O2 O 0.2806(2) 0.68482(18) 0.0805(2) 0.0474(6) Uani 1 1 d .
O3 O 0.0697(2) 0.6488(2) 0.0607(2) 0.0616(8) Uani 1 1 d .
O4 O 0.2133(3) 0.6602(2) 0.2375(2) 0.0625(8) Uani 1 1 d .
N1 N 0.8620(2) 0.90562(17) 0.69073(19) 0.0224(5) Uani 1 1 d .
H101 H 0.9320 0.8864 0.6585 0.027 Uiso 1 1 d R
N2 N 0.6670(2) 0.82738(19) 0.3151(2) 0.0303(6) Uani 1 1 d .
N3 N 0.7703(2) 0.88702(18) 1.0480(2) 0.0260(6) Uani 1 1 d .
N4 N 0.1888(3) 0.6648(2) 0.1266(2) 0.0352(6) Uani 1 1 d .
C1 C 0.7530(3) 0.9701(2) 0.6107(2) 0.0279(7) Uani 1 1 d .
H1A H 0.7949 1.0312 0.5837 0.033 Uiso 1 1 calc R
H1B H 0.6895 0.9950 0.6551 0.033 Uiso 1 1 calc R
C2 C 0.9320(3) 0.9597(2) 0.8051(2) 0.0259(7) Uani 1 1 d .
H2A H 0.9570 1.0307 0.7867 0.031 Uiso 1 1 calc R
H2B H 1.0182 0.9225 0.8457 0.031 Uiso 1 1 calc R
C3 C 0.7293(3) 0.8874(2) 0.4095(3) 0.0270(7) Uani 1 1 d .
H3 H 0.8155 0.9174 0.4122 0.032 Uiso 1 1 calc R
C4 C 0.6743(3) 0.9078(2) 0.5034(2) 0.0234(7) Uani 1 1 d .
C5 C 0.5464(3) 0.8659(2) 0.4964(3) 0.0288(7) Uani 1 1 d .
H5 H 0.5049 0.8784 0.5585 0.035 Uiso 1 1 calc R
C6 C 0.4796(3) 0.8059(2) 0.3985(3) 0.0324(7) Uani 1 1 d .
H6 H 0.3914 0.7775 0.3920 0.039 Uiso 1 1 calc R
C7 C 0.5430(3) 0.7878(2) 0.3107(3) 0.0315(7) Uani 1 1 d .
H7 H 0.4973 0.7457 0.2442 0.038 Uiso 1 1 calc R
C8 C 0.8429(3) 0.8859(2) 0.9686(2) 0.0229(6) Uani 1 1 d .
H8 H 0.8973 0.8265 0.9664 0.027 Uiso 1 1 calc R
C9 C 0.8438(3) 0.9662(2) 0.8893(2) 0.0225(6) Uani 1 1 d .
C10 C 0.7646(3) 1.0529(2) 0.8940(3) 0.0294(7) Uani 1 1 d .
H10 H 0.7628 1.1101 0.8421 0.035 Uiso 1 1 calc R
C11 C 0.6884(3) 1.0552(2) 0.9752(3) 0.0350(8) Uani 1 1 d .
H11 H 0.6328 1.1135 0.9793 0.042 Uiso 1 1 calc R
C12 C 0.6944(3) 0.9719(2) 1.0497(3) 0.0323(8) Uani 1 1 d .
H12 H 0.6422 0.9743 1.1055 0.039 Uiso 1 1 calc R

loop_
_atom_site_aniso_label
_atom_site_aniso_U_11
_atom_site_aniso_U_22
_atom_site_aniso_U_33
_atom_site_aniso_U_23
_atom_site_aniso_U_13
_atom_site_aniso_U_12
Ag1 0.04030(16) 0.02953(15) 0.02511(14) 0.00173(11) 0.00852(12) -0.00138(11)
O1 0.0520(15) 0.0499(15) 0.0371(14) 0.0053(11) -0.0020(13) 0.0146(12)
O2 0.0352(14) 0.0635(16) 0.0496(15) -0.0136(12) 0.0219(13) -0.0134(12)
O3 0.0265(14) 0.122(2) 0.0341(14) 0.0020(15) 0.0055(12) -0.0185(14)
O4 0.0543(17) 0.104(2) 0.0270(15) 0.0011(14) 0.0073(13) -0.0056(15)
N1 0.0202(13) 0.0274(13) 0.0191(13) -0.0019(10) 0.0051(11) 0.0030(10)
N2 0.0292(15) 0.0365(15) 0.0228(14) -0.0040(12) 0.0040(12) 0.0018(12)
N3 0.0275(14) 0.0278(14) 0.0217(13) -0.0017(11) 0.0056(12) 0.0013(11)
N4 0.0330(17) 0.0406(16) 0.0322(17) -0.0042(13) 0.0100(15) -0.0039(13)
C1 0.0318(18) 0.0278(17) 0.0199(16) -0.0002(13) 0.0008(15) 0.0023(14)
C2 0.0260(17) 0.0288(16) 0.0211(16) 0.0002(13) 0.0040(14) -0.0015(13)
C3 0.0224(16) 0.0307(17) 0.0270(17) -0.0016(14) 0.0060(15) -0.0034(13)
C4 0.0262(17) 0.0212(15) 0.0193(15) 0.0027(12) 0.0009(14) 0.0040(13)
C5 0.0292(18) 0.0321(17) 0.0257(17) 0.0037(14) 0.0091(15) 0.0051(14)
C6 0.0208(17) 0.0368(18) 0.038(2) 0.0045(15) 0.0057(16) -0.0026(14)
C7 0.0291(18) 0.0337(18) 0.0242(17) -0.0051(14) -0.0043(15) -0.0029(14)
C8 0.0230(16) 0.0217(15) 0.0203(15) -0.0042(13) 0.0007(14) 0.0026(12)
C9 0.0223(16) 0.0258(16) 0.0158(15) -0.0038(12) -0.0001(13) -0.0024(13)
C10 0.0375(19) 0.0266(17) 0.0207(16) 0.0001(13) 0.0029(15) 0.0004(14)
C11 0.040(2) 0.0313(18) 0.0323(18) -0.0004(15) 0.0075(16) 0.0141(15)
C12 0.0292(18) 0.0413(19) 0.0262(18) -0.0036(15) 0.0077(15) 0.0025(15)

loop_
_atom_type_symbol
_atom_type_description
_atom_type_scat_dispersion_real
_atom_type_scat_dispersion_imag
_atom_type_scat_source
C C 0.0033 0.0016 'International Tables Vol C Tables 4.2.6.8 and 6.1.1.4'
H H 0.0000 0.0000 'International Tables Vol C Tables 4.2.6.8 and 6.1.1.4'
N N 0.0061 0.0033 'International Tables Vol C Tables 4.2.6.8 and 6.1.1.4'
O O 0.0106 0.0060 'International Tables Vol C Tables 4.2.6.8 and 6.1.1.4'
Ag Ag -0.8971 1.1015 'International Tables Vol C Tables 4.2.6.8 and 6.1.1.4'

loop_
_geom_angle_atom_site_label_1
_geom_angle_atom_site_label_2
_geom_angle_atom_site_label_3
_geom_angle
_geom_angle_site_symmetry_1
_geom_angle_site_symmetry_3
N1 Ag1 N2 126.02(8) . 4_576
N1 Ag1 N3 127.18(8) . 4_575
N2 Ag1 N3 104.20(8) 4_576 4_575
N1 Ag1 O1 86.09(8) . .
N2 Ag1 O1 102.56(8) 4_576 .
N3 Ag1 O1 99.14(8) 4_575 .
Ag1 O1 H102 110.0 . .
Ag1 O1 H103 130.3 . .
H102 O1 H103 112.4 . .
C1 N1 C2 112.1(2) . .
C1 N1 Ag1 111.67(17) . .
C2 N1 Ag1 119.58(16) . .
C1 N1 H101 114.7 . .
C2 N1 H101 105.2 . .
Ag1 N1 H101 91.9 . .
C3 N2 C7 117.6(2) . .
C3 N2 Ag1 119.45(19) . 4_575
C7 N2 Ag1 121.05(19) . 4_575
C8 N3 C12 116.9(2) . .
C8 N3 Ag1 123.37(18) . 4_576
C12 N3 Ag1 119.18(18) . 4_576
O2 N4 O4 120.9(3) . .
O2 N4 O3 119.3(3) . .
O4 N4 O3 119.8(3) . .
N1 C1 C4 110.1(2) . .
N1 C1 H1A 109.6 . .
C4 C1 H1A 109.6 . .
N1 C1 H1B 109.6 . .
C4 C1 H1B 109.6 . .
H1A C1 H1B 108.2 . .
N1 C2 C9 112.7(2) . .
N1 C2 H2A 109.0 . .
C9 C2 H2A 109.0 . .
N1 C2 H2B 109.0 . .
C9 C2 H2B 109.0 . .
H2A C2 H2B 107.8 . .
N2 C3 C4 123.5(3) . .
N2 C3 H3 118.3 . .
C4 C3 H3 118.3 . .
C5 C4 C3 117.5(3) . .
C5 C4 C1 121.4(3) . .
C3 C4 C1 121.1(3) . .
C6 C5 C4 119.7(3) . .
C6 C5 H5 120.2 . .
C4 C5 H5 120.2 . .
C7 C6 C5 118.9(3) . .
C7 C6 H6 120.5 . .
C5 C6 H6 120.5 . .
N2 C7 C6 122.7(3) . .
N2 C7 H7 118.6 . .
C6 C7 H7 118.6 . .
N3 C8 C9 124.2(2) . .
N3 C8 H8 117.9 . .
C9 C8 H8 117.9 . .
C10 C9 C8 117.4(2) . .
C10 C9 C2 122.0(3) . .
C8 C9 C2 120.6(2) . .
C11 C10 C9 119.3(3) . .
C11 C10 H10 120.4 . .
C9 C10 H10 120.4 . .
C12 C11 C10 118.9(3) . .
C12 C11 H11 120.5 . .
C10 C11 H11 120.5 . .
N3 C12 C11 123.4(3) . .
N3 C12 H12 118.3 . .
C11 C12 H12 118.3 . .

loop_
_geom_bond_atom_site_label_1
_geom_bond_atom_site_label_2
_geom_bond_distance
_geom_bond_site_symmetry_2
Ag1 N1 2.289(2) .
Ag1 N2 2.299(2) 4_576
Ag1 N3 2.314(2) 4_575
Ag1 O1 2.558(2) .
O1 H102 0.9760 .
O1 H103 0.9909 .
O2 N4 1.229(3) .
O3 N4 1.248(3) .
O4 N4 1.244(3) .
N1 C1 1.479(4) .
N1 C2 1.490(3) .
N1 H101 0.9285 .
N2 C3 1.343(4) .
N2 C7 1.346(4) .
N2 Ag1 2.299(2) 4_575
N3 C8 1.338(3) .
N3 C12 1.343(4) .
N3 Ag1 2.314(2) 4_576
C1 C4 1.505(4) .
C1 H1A 0.9900 .
C1 H1B 0.9900 .
C2 C9 1.509(4) .
C2 H2A 0.9900 .
C2 H2B 0.9900 .
C3 C4 1.389(4) .
C3 H3 0.9500 .
C4 C5 1.388(4) .
C5 C6 1.382(4) .
C5 H5 0.9500 .
C6 C7 1.376(4) .
C6 H6 0.9500 .
C7 H7 0.9500 .
C8 C9 1.390(4) .
C8 H8 0.9500 .
C9 C10 1.388(4) .
C10 C11 1.385(4) .
C10 H10 0.9500 .
C11 C12 1.372(4) .
C11 H11 0.9500 .
C12 H12 0.9500 .
